data_7223629
loop_
_publ_author_name
'Rangel, Maria'
'Moniz, Tania'
'Coimbra, Jo\~ao T. S.'
'Bras, Natercia Fernandes'
'Cunha-Silva, Luis'
'Ramos, Maria Joao'
'Fernandes, Pedro Alexandrino'
'de Castro, Baltazar'

_publ_section_title
;
 Synthesis and structural characterization, by spectroscopic and
 computational methods, of two fluorescent 3-hydroxy-4-pyridinone
 chelators bearing sulphorhodamine B and naphthalene
;
_journal_name_full 'RSC Adv.'
_journal_paper_doi 10.1039/C5RA23217A
_journal_year 2015
_chemical_formula_moiety 'C42 H46 N4 O8 S2'
_chemical_formula_sum 'C42 H46 N4 O8 S2'
_chemical_formula_weight 798.95
_space_group_IT_number 2
_space_group_name_Hall '-P 1'
_space_group_name_H-M_alt 'P -1'
_symmetry_cell_setting triclinic
_symmetry_space_group_name_Hall '-P 1'
_symmetry_space_group_name_H-M 'P -1'
_atom_sites_solution_hydrogens mixed
_audit_creation_date '02 November 2015'
_audit_creation_method 'SHELXL-2014/7 and enCIFer'
_audit_update_record
;
2015-11-02 deposited with the CCDC.
2015-12-22 downloaded from the CCDC.
;
_cell_angle_alpha 111.715(8)
_cell_angle_beta 95.652(8)
_cell_angle_gamma 94.106(8)
_cell_formula_units_Z 2
_cell_length_a 12.0266(19)
_cell_length_b 13.158(2)
_cell_length_c 16.691(3)
_cell_measurement_reflns_used 9759
_cell_measurement_temperature 150(2)
_cell_measurement_theta_max 29.01
_cell_measurement_theta_min 2.50
_cell_volume 2425.2(7)
_computing_structure_refinement 'SHELXL-2014/7 (Sheldrick, 2014)'
_diffrn_ambient_temperature 150(2)
_diffrn_measured_fraction_theta_full 0.996
_diffrn_measured_fraction_theta_max 0.996
_diffrn_measurement_device_type 'Bruker X8 Kappa CCD APEX II'
_diffrn_measurement_method '\f and \w scans'
_diffrn_radiation_type MoK\a
_diffrn_radiation_wavelength 0.71073
_diffrn_reflns_av_R_equivalents 0.0530
_diffrn_reflns_av_unetI/netI 0.0377
_diffrn_reflns_laue_measured_fraction_full 0.996
_diffrn_reflns_laue_measured_fraction_max 0.996
_diffrn_reflns_limit_h_max 14
_diffrn_reflns_limit_h_min -15
_diffrn_reflns_limit_k_max 16
_diffrn_reflns_limit_k_min -16
_diffrn_reflns_limit_l_max 20
_diffrn_reflns_limit_l_min -20
_diffrn_reflns_number 73045
_diffrn_reflns_point_group_measured_fraction_full 0.996
_diffrn_reflns_point_group_measured_fraction_max 0.996
_diffrn_reflns_theta_full 25.242
_diffrn_reflns_theta_max 26.372
_diffrn_reflns_theta_min 3.649
_diffrn_source 'fine-focus sealed tube'
_exptl_absorpt_coefficient_mu 0.158
_exptl_absorpt_correction_T_max 0.977
_exptl_absorpt_correction_T_min 0.947
_exptl_absorpt_correction_type multi-scan
_exptl_absorpt_process_details
;
(SADABS; Bruker, 2012)
;
_exptl_crystal_colour pink
_exptl_crystal_density_diffrn 1.094
_exptl_crystal_description prism
_exptl_crystal_F_000 844
_exptl_crystal_size_max 0.350
_exptl_crystal_size_mid 0.210
_exptl_crystal_size_min 0.150
_platon_squeeze_details
;
;
_refine_diff_density_max 0.386
_refine_diff_density_min -0.271
_refine_diff_density_rms 0.052
_refine_ls_extinction_method none
_refine_ls_goodness_of_fit_ref 1.053
_refine_ls_hydrogen_treatment mixed
_refine_ls_matrix_type full
_refine_ls_number_parameters 515
_refine_ls_number_reflns 9863
_refine_ls_number_restraints 0
_refine_ls_restrained_S_all 1.053
_refine_ls_R_factor_all 0.0638
_refine_ls_R_factor_gt 0.0520
_refine_ls_shift/su_max 0.000
_refine_ls_shift/su_mean 0.000
_refine_ls_structure_factor_coef Fsqd
_refine_ls_weighting_details 'w=1/[\s^2^(Fo^2^)+(0.0734P)^2^+1.2890P] where P=(Fo^2^+2Fc^2^)/3'
_refine_ls_weighting_scheme calc
_refine_ls_wR_factor_gt 0.1439
_refine_ls_wR_factor_ref 0.1509
_reflns_Friedel_coverage 0.000
_reflns_number_gt 7792
_reflns_number_total 9863
_reflns_threshold_expression 'I > 2\s(I)'
_cod_data_source_file c5ra23217a2.cif
_cod_data_source_block T90-comp1
_cod_original_cell_volume 2425.1(7)
_cod_database_code 7223629
_shelx_shelxl_version_number 2014/7
_shelx_space_group_comment
;
The symmetry employed for this shelxl refinement is uniquely defined
by the following loop, which should always be used as a source of
symmetry information in preference to the above space-group names.
They are only intended as comments.
;

loop_
_space_group_symop_operation_xyz
'x, y, z'
'-x, -y, -z'

loop_
_atom_site_label
_atom_site_type_symbol
_atom_site_fract_x
_atom_site_fract_y
_atom_site_fract_z
_atom_site_U_iso_or_equiv
_atom_site_adp_type
_atom_site_occupancy
_atom_site_site_symmetry_order
_atom_site_calc_flag
_atom_site_refinement_flags_posn
_atom_site_refinement_flags_adp
S1 S 0.18477(4) 0.60476(4) 0.26812(3) 0.03082(14) Uani 1 1 d . .
S2 S 0.31049(4) 0.30436(4) -0.02098(4) 0.03146(14) Uani 1 1 d . .
O1 O -0.11124(12) 0.40086(12) 0.40076(9) 0.0312(3) Uani 1 1 d . .
N3 N 0.40201(15) 0.22264(14) -0.01543(12) 0.0317(4) Uani 1 1 d . .
O7 O 0.52952(13) 0.07441(12) 0.09336(10) 0.0348(3) Uani 1 1 d . .
O6 O 0.37100(14) 0.40745(12) -0.01131(11) 0.0388(4) Uani 1 1 d . .
N4 N 0.67280(15) 0.24723(14) -0.00004(12) 0.0321(4) Uani 1 1 d . .
C12 C -0.07311(17) 0.42807(16) 0.26968(13) 0.0285(4) Uani 1 1 d . .
C11 C 0.03371(17) 0.39377(16) 0.27743(14) 0.0293(4) Uani 1 1 d . .
C14 C -0.25116(17) 0.46185(17) 0.33056(14) 0.0311(4) Uani 1 1 d . .
H14 H -0.2967 0.4596 0.3734 0.037 Uiso 1 1 calc R U
C23 C 0.17324(16) 0.46288(16) 0.19605(14) 0.0282(4) Uani 1 1 d . .
O5 O 0.23515(14) 0.24470(14) -0.09782(11) 0.0440(4) Uani 1 1 d . .
O8 O 0.72822(14) -0.02337(13) 0.05561(12) 0.0431(4) Uani 1 1 d . .
C16 C -0.22113(18) 0.49641(18) 0.20015(14) 0.0337(5) Uani 1 1 d . .
H16 H -0.2464 0.5209 0.1554 0.040 Uiso 1 1 calc R U
C13 C -0.14494(17) 0.43109(16) 0.33330(13) 0.0284(4) Uani 1 1 d . .
O2 O 0.16226(15) 0.60345(14) 0.35138(11) 0.0451(4) Uani 1 1 d . .
N2 N -0.39684(15) 0.53014(16) 0.26167(13) 0.0362(4) Uani 1 1 d . .
N1 N 0.14559(16) 0.25814(15) 0.55291(12) 0.0366(4) Uani 1 1 d . .
C24 C 0.23414(17) 0.43906(16) 0.12643(14) 0.0286(4) Uani 1 1 d . .
H24 H 0.2770 0.4971 0.1182 0.034 Uiso 1 1 calc R U
C6 C 0.01667(18) 0.33570(17) 0.47738(14) 0.0317(4) Uani 1 1 d . .
H6 H -0.0361 0.3409 0.5171 0.038 Uiso 1 1 calc R U
C15 C -0.29308(17) 0.49673(17) 0.26450(14) 0.0302(4) Uani 1 1 d . .
C25 C 0.23319(17) 0.33143(17) 0.06865(14) 0.0298(4) Uani 1 1 d . .
C17 C -0.11811(18) 0.46160(18) 0.20273(14) 0.0326(4) Uani 1 1 d . .
H17 H -0.0742 0.4595 0.1580 0.039 Uiso 1 1 calc R U
C28 C 0.48971(19) 0.26043(18) 0.06043(14) 0.0348(5) Uani 1 1 d . .
H28A H 0.4611 0.2434 0.1082 0.042 Uiso 1 1 calc R U
H28B H 0.5080 0.3413 0.0810 0.042 Uiso 1 1 calc R U
C8 C 0.06730(17) 0.36281(17) 0.34662(14) 0.0296(4) Uani 1 1 d . .
C29 C 0.59442(18) 0.20602(16) 0.03841(14) 0.0306(4) Uani 1 1 d . .
C5 C 0.12037(19) 0.29529(17) 0.48856(15) 0.0346(5) Uani 1 1 d . .
O3 O 0.10057(16) 0.65186(14) 0.22959(12) 0.0493(4) Uani 1 1 d . .
C7 C -0.00709(16) 0.36733(16) 0.40878(14) 0.0296(4) Uani 1 1 d . .
C10 C 0.19770(19) 0.2912(2) 0.42796(17) 0.0405(5) Uani 1 1 d . .
H10 H 0.2678 0.2640 0.4344 0.049 Uiso 1 1 calc R U
O4 O 0.29842(15) 0.64792(14) 0.26807(13) 0.0528(5) Uani 1 1 d . .
C30 C 0.61269(18) 0.11654(16) 0.05931(14) 0.0309(4) Uani 1 1 d . .
C22 C 0.10644(16) 0.37798(17) 0.20592(14) 0.0287(4) Uani 1 1 d . .
C20 C -0.44281(19) 0.57042(19) 0.19583(15) 0.0365(5) Uani 1 1 d . .
H20A H -0.5256 0.5525 0.1850 0.044 Uiso 1 1 calc R U
H20B H -0.4129 0.5320 0.1406 0.044 Uiso 1 1 calc R U
C26 C 0.17040(19) 0.24521(18) 0.07890(16) 0.0375(5) Uani 1 1 d . .
H26 H 0.1710 0.1714 0.0398 0.045 Uiso 1 1 calc R U
C37 C 0.4620(2) 0.04181(19) 0.21203(15) 0.0368(5) Uani 1 1 d . .
C18 C -0.46852(19) 0.5359(2) 0.32880(16) 0.0398(5) Uani 1 1 d . .
H18A H -0.5168 0.5956 0.3351 0.048 Uiso 1 1 calc R U
H18B H -0.4205 0.5545 0.3852 0.048 Uiso 1 1 calc R U
C9 C 0.17296(19) 0.32541(19) 0.36111(16) 0.0389(5) Uani 1 1 d . .
H9 H 0.2274 0.3243 0.3233 0.047 Uiso 1 1 calc R U
C27 C 0.1065(2) 0.26912(18) 0.14761(17) 0.0401(5) Uani 1 1 d . .
H27 H 0.0625 0.2111 0.1550 0.048 Uiso 1 1 calc R U
C31 C 0.71279(19) 0.06279(16) 0.04249(15) 0.0344(5) Uani 1 1 d . .
C33 C 0.7733(2) 0.20416(19) -0.01247(16) 0.0389(5) Uani 1 1 d . .
C35 C 0.6491(2) 0.33598(19) -0.03114(17) 0.0425(5) Uani 1 1 d . .
H35A H 0.6957 0.4044 0.0067 0.064 Uiso 1 1 calc R U
H35B H 0.5695 0.3469 -0.0298 0.064 Uiso 1 1 calc R U
H35C H 0.6665 0.3155 -0.0909 0.064 Uiso 1 1 calc R U
C1 C 0.0643(2) 0.25887(19) 0.61352(15) 0.0393(5) Uani 1 1 d . .
H1A H 0.0280 0.3275 0.6280 0.047 Uiso 1 1 calc R U
H1B H 0.1053 0.2593 0.6681 0.047 Uiso 1 1 calc R U
C36 C 0.5587(2) 0.0915(2) 0.18353(16) 0.0401(5) Uani 1 1 d . .
H36A H 0.5744 0.1713 0.2193 0.048 Uiso 1 1 calc R U
H36B H 0.6270 0.0563 0.1909 0.048 Uiso 1 1 calc R U
C32 C 0.7931(2) 0.11583(19) 0.00860(16) 0.0403(5) Uani 1 1 d . .
H32 H 0.8637 0.0881 0.0004 0.048 Uiso 1 1 calc R U
C2 C -0.0262(2) 0.1609(2) 0.57727(18) 0.0484(6) Uani 1 1 d . .
H2A H -0.0618 0.1552 0.5201 0.073 Uiso 1 1 calc R U
H2B H -0.0830 0.1709 0.6169 0.073 Uiso 1 1 calc R U
H2C H 0.0078 0.0934 0.5713 0.073 Uiso 1 1 calc R U
C21 C -0.4141(2) 0.6926(2) 0.22297(17) 0.0456(6) Uani 1 1 d . .
H21A H -0.4413 0.7310 0.2786 0.068 Uiso 1 1 calc R U
H21B H -0.4499 0.7163 0.1785 0.068 Uiso 1 1 calc R U
H21C H -0.3323 0.7102 0.2295 0.068 Uiso 1 1 calc R U
C3 C 0.2466(2) 0.2054(2) 0.55886(18) 0.0468(6) Uani 1 1 d . .
H3A H 0.2631 0.2074 0.6187 0.056 Uiso 1 1 calc R U
H3B H 0.3106 0.2480 0.5481 0.056 Uiso 1 1 calc R U
C40 C 0.2802(2) -0.0527(2) 0.26217(18) 0.0558(7) Uani 1 1 d . .
H40 H 0.2183 -0.0847 0.2795 0.067 Uiso 1 1 calc R U
C38 C 0.4698(2) -0.0518(2) 0.22885(19) 0.0496(6) Uani 1 1 d . .
H38 H 0.5381 -0.0842 0.2237 0.059 Uiso 1 1 calc R U
C34 C 0.8587(2) 0.2587(2) -0.04746(19) 0.0489(6) Uani 1 1 d . .
H34A H 0.8310 0.2478 -0.1076 0.073 Uiso 1 1 calc R U
H34B H 0.9294 0.2263 -0.0460 0.073 Uiso 1 1 calc R U
H34C H 0.8716 0.3377 -0.0118 0.073 Uiso 1 1 calc R U
C39 C 0.3795(3) -0.1004(2) 0.2534(2) 0.0596(8) Uani 1 1 d . .
H39 H 0.3860 -0.1660 0.2642 0.072 Uiso 1 1 calc R U
C42 C 0.3633(2) 0.0879(2) 0.2203(2) 0.0589(8) Uani 1 1 d . .
H42 H 0.3564 0.1527 0.2086 0.071 Uiso 1 1 calc R U
C19 C -0.5427(2) 0.4279(3) 0.3074(2) 0.0548(7) Uani 1 1 d . .
H19A H -0.5901 0.4089 0.2514 0.082 Uiso 1 1 calc R U
H19B H -0.5906 0.4362 0.3531 0.082 Uiso 1 1 calc R U
H19C H -0.4953 0.3693 0.3038 0.082 Uiso 1 1 calc R U
C41 C 0.2723(3) 0.0403(3) 0.2457(2) 0.0675(9) Uani 1 1 d . .
H41 H 0.2044 0.0734 0.2516 0.081 Uiso 1 1 calc R U
C4 C 0.2372(3) 0.0876(3) 0.4955(2) 0.0663(8) Uani 1 1 d . .
H4A H 0.1820 0.0423 0.5114 0.099 Uiso 1 1 calc R U
H4B H 0.3106 0.0601 0.4973 0.099 Uiso 1 1 calc R U
H4C H 0.2127 0.0838 0.4366 0.099 Uiso 1 1 calc R U
H1 H 0.366(3) 0.146(3) -0.036(2) 0.073(10) Uiso 1 1 d . .

loop_
_atom_site_aniso_label
_atom_site_aniso_U_11
_atom_site_aniso_U_22
_atom_site_aniso_U_33
_atom_site_aniso_U_23
_atom_site_aniso_U_13
_atom_site_aniso_U_12
S1 0.0297(3) 0.0277(2) 0.0366(3) 0.0123(2) 0.0098(2) 0.00520(19)
S2 0.0360(3) 0.0306(3) 0.0370(3) 0.0191(2) 0.0163(2) 0.0119(2)
O1 0.0272(7) 0.0398(8) 0.0347(8) 0.0207(7) 0.0104(6) 0.0107(6)
N3 0.0346(10) 0.0248(8) 0.0411(10) 0.0155(8) 0.0141(8) 0.0084(7)
O7 0.0344(8) 0.0350(8) 0.0406(9) 0.0203(7) 0.0085(6) 0.0012(6)
O6 0.0473(9) 0.0331(8) 0.0480(9) 0.0230(7) 0.0250(7) 0.0122(7)
N4 0.0389(10) 0.0256(8) 0.0359(10) 0.0144(7) 0.0122(8) 0.0049(7)
C12 0.0259(10) 0.0303(10) 0.0312(11) 0.0124(8) 0.0092(8) 0.0047(8)
C11 0.0286(10) 0.0265(9) 0.0374(11) 0.0157(9) 0.0111(8) 0.0042(8)
C14 0.0269(10) 0.0365(11) 0.0360(11) 0.0180(9) 0.0131(8) 0.0072(8)
C23 0.0241(10) 0.0282(10) 0.0389(11) 0.0178(9) 0.0091(8) 0.0088(8)
O5 0.0457(10) 0.0501(10) 0.0429(9) 0.0229(8) 0.0106(7) 0.0140(8)
O8 0.0460(10) 0.0304(8) 0.0571(11) 0.0196(8) 0.0105(8) 0.0090(7)
C16 0.0315(11) 0.0402(11) 0.0337(11) 0.0188(9) 0.0057(8) 0.0044(9)
C13 0.0269(10) 0.0287(10) 0.0331(11) 0.0148(8) 0.0075(8) 0.0044(8)
O2 0.0553(10) 0.0416(9) 0.0368(9) 0.0129(7) 0.0096(7) 0.0020(8)
N2 0.0292(9) 0.0457(11) 0.0429(11) 0.0252(9) 0.0093(8) 0.0098(8)
N1 0.0385(10) 0.0362(10) 0.0330(10) 0.0127(8) -0.0012(8) 0.0021(8)
C24 0.0275(10) 0.0296(10) 0.0362(11) 0.0189(9) 0.0102(8) 0.0081(8)
C6 0.0310(11) 0.0309(10) 0.0342(11) 0.0126(9) 0.0077(8) 0.0039(8)
C15 0.0269(10) 0.0293(10) 0.0368(11) 0.0149(9) 0.0076(8) 0.0018(8)
C25 0.0312(11) 0.0307(10) 0.0355(11) 0.0186(9) 0.0127(8) 0.0098(8)
C17 0.0329(11) 0.0376(11) 0.0312(11) 0.0155(9) 0.0113(8) 0.0061(9)
C28 0.0429(12) 0.0313(11) 0.0346(12) 0.0142(9) 0.0140(9) 0.0119(9)
C8 0.0247(10) 0.0322(10) 0.0353(11) 0.0159(9) 0.0074(8) 0.0033(8)
C29 0.0364(11) 0.0249(9) 0.0316(11) 0.0112(8) 0.0082(8) 0.0041(8)
C5 0.0340(11) 0.0310(10) 0.0366(12) 0.0126(9) -0.0007(9) -0.0005(8)
O3 0.0572(11) 0.0398(9) 0.0516(11) 0.0162(8) 0.0046(8) 0.0204(8)
C7 0.0218(10) 0.0275(10) 0.0399(12) 0.0125(9) 0.0066(8) 0.0036(7)
C10 0.0276(11) 0.0430(12) 0.0585(15) 0.0269(12) 0.0076(10) 0.0070(9)
O4 0.0422(10) 0.0383(9) 0.0689(13) 0.0094(9) 0.0169(8) -0.0044(7)
C30 0.0324(11) 0.0258(10) 0.0357(11) 0.0120(9) 0.0086(8) 0.0027(8)
C22 0.0233(10) 0.0316(10) 0.0370(11) 0.0168(9) 0.0118(8) 0.0078(8)
C20 0.0290(11) 0.0442(12) 0.0402(12) 0.0201(10) 0.0033(9) 0.0079(9)
C26 0.0422(13) 0.0265(10) 0.0481(13) 0.0151(10) 0.0217(10) 0.0050(9)
C37 0.0409(13) 0.0378(11) 0.0344(12) 0.0153(10) 0.0104(9) 0.0052(9)
C18 0.0333(12) 0.0531(14) 0.0439(13) 0.0262(11) 0.0142(10) 0.0187(10)
C9 0.0287(11) 0.0454(13) 0.0467(13) 0.0206(11) 0.0118(9) 0.0039(9)
C27 0.0410(13) 0.0294(11) 0.0545(14) 0.0174(10) 0.0227(11) 0.0028(9)
C31 0.0364(12) 0.0242(10) 0.0410(12) 0.0105(9) 0.0060(9) 0.0024(8)
C33 0.0402(13) 0.0347(11) 0.0432(13) 0.0161(10) 0.0111(10) -0.0017(9)
C35 0.0540(15) 0.0334(11) 0.0494(14) 0.0241(11) 0.0137(11) 0.0081(10)
C1 0.0435(13) 0.0394(12) 0.0367(12) 0.0157(10) 0.0055(10) 0.0074(10)
C36 0.0392(13) 0.0429(12) 0.0421(13) 0.0210(11) 0.0067(10) 0.0007(10)
C32 0.0346(12) 0.0370(12) 0.0505(14) 0.0153(11) 0.0132(10) 0.0089(9)
C2 0.0502(15) 0.0427(13) 0.0530(15) 0.0178(12) 0.0128(12) 0.0038(11)
C21 0.0546(15) 0.0444(13) 0.0413(14) 0.0198(11) 0.0056(11) 0.0108(11)
C3 0.0358(13) 0.0572(15) 0.0530(15) 0.0287(13) -0.0007(11) 0.0071(11)
C40 0.0507(16) 0.0669(18) 0.0496(16) 0.0205(14) 0.0227(12) -0.0078(13)
C38 0.0445(14) 0.0487(14) 0.0707(18) 0.0356(14) 0.0195(12) 0.0144(11)
C34 0.0455(14) 0.0501(14) 0.0572(16) 0.0247(13) 0.0209(12) 0.0011(11)
C39 0.0677(19) 0.0545(16) 0.071(2) 0.0387(15) 0.0199(15) 0.0009(14)
C42 0.0464(15) 0.0535(16) 0.092(2) 0.0408(16) 0.0218(15) 0.0139(12)
C19 0.0392(14) 0.0721(18) 0.0636(18) 0.0370(15) 0.0141(12) 0.0014(12)
C41 0.0455(16) 0.071(2) 0.102(3) 0.0410(19) 0.0386(16) 0.0228(14)
C4 0.0531(17) 0.0540(17) 0.095(2) 0.0270(17) 0.0231(16) 0.0194(13)

loop_
_atom_type_symbol
_atom_type_description
_atom_type_scat_dispersion_real
_atom_type_scat_dispersion_imag
_atom_type_scat_source
C C 0.0033 0.0016 'International Tables Vol C Tables 4.2.6.8 and 6.1.1.4'
H H 0.0000 0.0000 'International Tables Vol C Tables 4.2.6.8 and 6.1.1.4'
N N 0.0061 0.0033 'International Tables Vol C Tables 4.2.6.8 and 6.1.1.4'
O O 0.0106 0.0060 'International Tables Vol C Tables 4.2.6.8 and 6.1.1.4'
S S 0.1246 0.1234 'International Tables Vol C Tables 4.2.6.8 and 6.1.1.4'

loop_
_geom_angle_atom_site_label_1
_geom_angle_atom_site_label_2
_geom_angle_atom_site_label_3
_geom_angle
O3 S1 O4 113.49(12)
O3 S1 O2 113.15(11)
O4 S1 O2 113.95(11)
O3 S1 C23 104.99(10)
O4 S1 C23 104.46(10)
O2 S1 C23 105.61(10)
O5 S2 O6 119.57(10)
O5 S2 N3 105.65(10)
O6 S2 N3 107.57(10)
O5 S2 C25 107.70(10)
O6 S2 C25 106.94(9)
N3 S2 C25 109.12(9)
C13 O1 C7 120.36(16)
C28 N3 S2 118.36(14)
C28 N3 H1 118.1(19)
S2 N3 H1 111(2)
C30 O7 C36 113.79(16)
C33 N4 C29 120.47(18)
C33 N4 C35 118.70(18)
C29 N4 C35 120.81(18)
C11 C12 C17 125.52(19)
C11 C12 C13 119.07(18)
C17 C12 C13 115.41(18)
C8 C11 C12 119.56(18)
C8 C11 C22 119.98(18)
C12 C11 C22 120.09(18)
C13 C14 C15 120.21(19)
C13 C14 H14 119.9
C15 C14 H14 119.9
C24 C23 C22 119.55(19)
C24 C23 S1 116.41(15)
C22 C23 S1 124.04(16)
C17 C16 C15 120.86(19)
C17 C16 H16 119.6
C15 C16 H16 119.6
O1 C13 C14 115.76(18)
O1 C13 C12 120.92(18)
C14 C13 C12 123.31(19)
C15 N2 C18 121.75(18)
C15 N2 C20 123.30(18)
C18 N2 C20 114.81(17)
C5 N1 C3 121.7(2)
C5 N1 C1 120.24(19)
C3 N1 C1 117.69(19)
C23 C24 C25 120.64(18)
C23 C24 H24 119.7
C25 C24 H24 119.7
C7 C6 C5 119.4(2)
C7 C6 H6 120.3
C5 C6 H6 120.3
N2 C15 C14 121.28(19)
N2 C15 C16 121.17(19)
C14 C15 C16 117.55(19)
C24 C25 C26 120.78(19)
C24 C25 S2 119.33(15)
C26 C25 S2 119.87(16)
C16 C17 C12 122.60(19)
C16 C17 H17 118.7
C12 C17 H17 118.7
N3 C28 C29 111.25(18)
N3 C28 H28A 109.4
C29 C28 H28A 109.4
N3 C28 H28B 109.4
C29 C28 H28B 109.4
H28A C28 H28B 108.0
C11 C8 C7 119.48(18)
C11 C8 C9 124.90(19)
C7 C8 C9 115.62(19)
C30 C29 N4 120.25(19)
C30 C29 C28 119.20(19)
N4 C29 C28 120.52(18)
N1 C5 C6 121.6(2)
N1 C5 C10 120.2(2)
C6 C5 C10 118.1(2)
C6 C7 O1 115.44(18)
C6 C7 C8 123.90(19)
O1 C7 C8 120.62(18)
C9 C10 C5 121.4(2)
C9 C10 H10 119.3
C5 C10 H10 119.3
C29 C30 O7 118.34(19)
C29 C30 C31 121.99(19)
O7 C30 C31 119.59(17)
C23 C22 C27 119.48(19)
C23 C22 C11 124.58(18)
C27 C22 C11 115.92(17)
N2 C20 C21 112.43(19)
N2 C20 H20A 109.1
C21 C20 H20A 109.1
N2 C20 H20B 109.1
C21 C20 H20B 109.1
H20A C20 H20B 107.8
C25 C26 C27 118.8(2)
C25 C26 H26 120.6
C27 C26 H26 120.6
C42 C37 C38 118.6(2)
C42 C37 C36 120.7(2)
C38 C37 C36 120.7(2)
N2 C18 C19 112.3(2)
N2 C18 H18A 109.1
C19 C18 H18A 109.1
N2 C18 H18B 109.1
C19 C18 H18B 109.1
H18A C18 H18B 107.9
C10 C9 C8 121.5(2)
C10 C9 H9 119.2
C8 C9 H9 119.2
C26 C27 C22 120.69(19)
C26 C27 H27 119.7
C22 C27 H27 119.7
O8 C31 C32 122.8(2)
O8 C31 C30 123.3(2)
C32 C31 C30 113.96(18)
C32 C33 N4 119.8(2)
C32 C33 C34 122.3(2)
N4 C33 C34 117.8(2)
N4 C35 H35A 109.5
N4 C35 H35B 109.5
H35A C35 H35B 109.5
N4 C35 H35C 109.5
H35A C35 H35C 109.5
H35B C35 H35C 109.5
N1 C1 C2 113.3(2)
N1 C1 H1A 108.9
C2 C1 H1A 108.9
N1 C1 H1B 108.9
C2 C1 H1B 108.9
H1A C1 H1B 107.7
O7 C36 C37 108.32(18)
O7 C36 H36A 110.0
C37 C36 H36A 110.0
O7 C36 H36B 110.0
C37 C36 H36B 110.0
H36A C36 H36B 108.4
C33 C32 C31 123.2(2)
C33 C32 H32 118.4
C31 C32 H32 118.4
C1 C2 H2A 109.5
C1 C2 H2B 109.5
H2A C2 H2B 109.5
C1 C2 H2C 109.5
H2A C2 H2C 109.5
H2B C2 H2C 109.5
C20 C21 H21A 109.5
C20 C21 H21B 109.5
H21A C21 H21B 109.5
C20 C21 H21C 109.5
H21A C21 H21C 109.5
H21B C21 H21C 109.5
N1 C3 C4 113.5(2)
N1 C3 H3A 108.9
C4 C3 H3A 108.9
N1 C3 H3B 108.9
C4 C3 H3B 108.9
H3A C3 H3B 107.7
C41 C40 C39 119.2(2)
C41 C40 H40 120.4
C39 C40 H40 120.4
C37 C38 C39 121.3(2)
C37 C38 H38 119.3
C39 C38 H38 119.3
C33 C34 H34A 109.5
C33 C34 H34B 109.5
H34A C34 H34B 109.5
C33 C34 H34C 109.5
H34A C34 H34C 109.5
H34B C34 H34C 109.5
C40 C39 C38 119.6(3)
C40 C39 H39 120.2
C38 C39 H39 120.2
C37 C42 C41 120.6(3)
C37 C42 H42 119.7
C41 C42 H42 119.7
C18 C19 H19A 109.5
C18 C19 H19B 109.5
H19A C19 H19B 109.5
C18 C19 H19C 109.5
H19A C19 H19C 109.5
H19B C19 H19C 109.5
C40 C41 C42 120.6(3)
C40 C41 H41 119.7
C42 C41 H41 119.7
C3 C4 H4A 109.5
C3 C4 H4B 109.5
H4A C4 H4B 109.5
C3 C4 H4C 109.5
H4A C4 H4C 109.5
H4B C4 H4C 109.5

loop_
_geom_bond_atom_site_label_1
_geom_bond_atom_site_label_2
_geom_bond_distance
S1 O3 1.4422(18)
S1 O4 1.4423(18)
S1 O2 1.4477(18)
S1 C23 1.794(2)
S2 O5 1.4164(19)
S2 O6 1.4384(16)
S2 N3 1.6123(18)
S2 C25 1.777(2)
O1 C13 1.362(2)
O1 C7 1.368(2)
N3 C28 1.469(3)
N3 H1 0.98(4)
O7 C30 1.377(2)
O7 C36 1.440(3)
N4 C33 1.374(3)
N4 C29 1.378(3)
N4 C35 1.477(3)
C12 C11 1.401(3)
C12 C17 1.420(3)
C12 C13 1.425(3)
C11 C8 1.394(3)
C11 C22 1.510(3)
C14 C13 1.369(3)
C14 C15 1.407(3)
C14 H14 0.9500
C23 C24 1.384(3)
C23 C22 1.398(3)
O8 C31 1.254(3)
C16 C17 1.354(3)
C16 C15 1.443(3)
C16 H16 0.9500
N2 C15 1.355(3)
N2 C18 1.463(3)
N2 C20 1.465(3)
N1 C5 1.353(3)
N1 C3 1.454(3)
N1 C1 1.473(3)
C24 C25 1.386(3)
C24 H24 0.9500
C6 C7 1.368(3)
C6 C5 1.413(3)
C6 H6 0.9500
C25 C26 1.390(3)
C17 H17 0.9500
C28 C29 1.503(3)
C28 H28A 0.9900
C28 H28B 0.9900
C8 C7 1.423(3)
C8 C9 1.426(3)
C29 C30 1.372(3)
C5 C10 1.429(3)
C10 C9 1.365(3)
C10 H10 0.9500
C30 C31 1.439(3)
C22 C27 1.403(3)
C20 C21 1.503(3)
C20 H20A 0.9900
C20 H20B 0.9900
C26 C27 1.395(3)
C26 H26 0.9500
C37 C42 1.367(4)
C37 C38 1.368(3)
C37 C36 1.495(3)
C18 C19 1.524(4)
C18 H18A 0.9900
C18 H18B 0.9900
C9 H9 0.9500
C27 H27 0.9500
C31 C32 1.429(3)
C33 C32 1.363(3)
C33 C34 1.494(3)
C35 H35A 0.9800
C35 H35B 0.9800
C35 H35C 0.9800
C1 C2 1.517(3)
C1 H1A 0.9900
C1 H1B 0.9900
C36 H36A 0.9900
C36 H36B 0.9900
C32 H32 0.9500
C2 H2A 0.9800
C2 H2B 0.9800
C2 H2C 0.9800
C21 H21A 0.9800
C21 H21B 0.9800
C21 H21C 0.9800
C3 C4 1.507(4)
C3 H3A 0.9900
C3 H3B 0.9900
C40 C41 1.357(4)
C40 C39 1.384(4)
C40 H40 0.9500
C38 C39 1.393(4)
C38 H38 0.9500
C34 H34A 0.9800
C34 H34B 0.9800
C34 H34C 0.9800
C39 H39 0.9500
C42 C41 1.401(4)
C42 H42 0.9500
C19 H19A 0.9800
C19 H19B 0.9800
C19 H19C 0.9800
C41 H41 0.9500
C4 H4A 0.9800
C4 H4B 0.9800
C4 H4C 0.9800

loop_
_geom_hbond_atom_site_label_D
_geom_hbond_atom_site_label_H
_geom_hbond_atom_site_label_A
_geom_hbond_distance_DH
_geom_hbond_distance_HA
_geom_hbond_distance_DA
_geom_hbond_angle_DHA
_geom_hbond_site_symmetry_A
N3 H1 O8 0.98(4) 1.82(4) 2.772(2) 164(3) 2_655

loop_
_geom_torsion_atom_site_label_1
_geom_torsion_atom_site_label_2
_geom_torsion_atom_site_label_3
_geom_torsion_atom_site_label_4
_geom_torsion
O5 S2 N3 C28 -177.47(15)
O6 S2 N3 C28 53.75(17)
C25 S2 N3 C28 -61.92(18)
C17 C12 C11 C8 -179.9(2)
C13 C12 C11 C8 0.4(3)
C17 C12 C11 C22 -6.9(3)
C13 C12 C11 C22 173.35(18)
O3 S1 C23 C24 86.41(18)
O4 S1 C23 C24 -33.28(19)
O2 S1 C23 C24 -153.76(16)
O3 S1 C23 C22 -92.71(19)
O4 S1 C23 C22 147.61(18)
O2 S1 C23 C22 27.1(2)
C7 O1 C13 C14 179.15(18)
C7 O1 C13 C12 0.3(3)
C15 C14 C13 O1 178.67(18)
C15 C14 C13 C12 -2.5(3)
C11 C12 C13 O1 -0.2(3)
C17 C12 C13 O1 180.00(18)
C11 C12 C13 C14 -179.03(19)
C17 C12 C13 C14 1.2(3)
C22 C23 C24 C25 -2.7(3)
S1 C23 C24 C25 178.12(16)
C18 N2 C15 C14 2.5(3)
C20 N2 C15 C14 178.0(2)
C18 N2 C15 C16 -177.0(2)
C20 N2 C15 C16 -1.5(3)
C13 C14 C15 N2 -178.35(19)
C13 C14 C15 C16 1.2(3)
C17 C16 C15 N2 -179.2(2)
C17 C16 C15 C14 1.3(3)
C23 C24 C25 C26 0.5(3)
C23 C24 C25 S2 178.93(16)
O5 S2 C25 C24 -124.97(17)
O6 S2 C25 C24 4.7(2)
N3 S2 C25 C24 120.81(17)
O5 S2 C25 C26 53.4(2)
O6 S2 C25 C26 -176.85(18)
N3 S2 C25 C26 -60.8(2)
C15 C16 C17 C12 -2.6(3)
C11 C12 C17 C16 -178.4(2)
C13 C12 C17 C16 1.4(3)
S2 N3 C28 C29 -152.62(14)
C12 C11 C8 C7 -0.5(3)
C22 C11 C8 C7 -173.50(18)
C12 C11 C8 C9 179.3(2)
C22 C11 C8 C9 6.3(3)
C33 N4 C29 C30 -4.5(3)
C35 N4 C29 C30 173.6(2)
C33 N4 C29 C28 173.7(2)
C35 N4 C29 C28 -8.2(3)
N3 C28 C29 C30 -98.3(2)
N3 C28 C29 N4 83.5(2)
C3 N1 C5 C6 173.1(2)
C1 N1 C5 C6 0.1(3)
C3 N1 C5 C10 -4.9(3)
C1 N1 C5 C10 -177.9(2)
C7 C6 C5 N1 -176.84(19)
C7 C6 C5 C10 1.2(3)
C5 C6 C7 O1 177.26(18)
C5 C6 C7 C8 -0.3(3)
C13 O1 C7 C6 -178.10(18)
C13 O1 C7 C8 -0.4(3)
C11 C8 C7 C6 178.0(2)
C9 C8 C7 C6 -1.8(3)
C11 C8 C7 O1 0.5(3)
C9 C8 C7 O1 -179.28(18)
N1 C5 C10 C9 178.2(2)
C6 C5 C10 C9 0.2(3)
N4 C29 C30 O7 -176.58(18)
C28 C29 C30 O7 5.3(3)
N4 C29 C30 C31 0.1(3)
C28 C29 C30 C31 -178.0(2)
C36 O7 C30 C29 -110.9(2)
C36 O7 C30 C31 72.3(2)
C24 C23 C22 C27 3.2(3)
S1 C23 C22 C27 -177.74(17)
C24 C23 C22 C11 -178.18(19)
S1 C23 C22 C11 0.9(3)
C8 C11 C22 C23 -105.2(2)
C12 C11 C22 C23 81.8(3)
C8 C11 C22 C27 73.5(3)
C12 C11 C22 C27 -99.5(2)
C15 N2 C20 C21 -89.0(3)
C18 N2 C20 C21 86.8(2)
C24 C25 C26 C27 1.2(3)
S2 C25 C26 C27 -177.21(19)
C15 N2 C18 C19 -89.3(3)
C20 N2 C18 C19 94.8(2)
C5 C10 C9 C8 -2.5(4)
C11 C8 C9 C10 -176.6(2)
C7 C8 C9 C10 3.2(3)
C25 C26 C27 C22 -0.7(4)
C23 C22 C27 C26 -1.5(3)
C11 C22 C27 C26 179.8(2)
C29 C30 C31 O8 -175.1(2)
O7 C30 C31 O8 1.5(3)
C29 C30 C31 C32 4.3(3)
O7 C30 C31 C32 -179.0(2)
C29 N4 C33 C32 3.9(3)
C35 N4 C33 C32 -174.2(2)
C29 N4 C33 C34 -174.9(2)
C35 N4 C33 C34 7.0(3)
C5 N1 C1 C2 81.8(3)
C3 N1 C1 C2 -91.5(2)
C30 O7 C36 C37 -179.78(17)
C42 C37 C36 O7 -69.5(3)
C38 C37 C36 O7 109.3(3)
N4 C33 C32 C31 1.0(4)
C34 C33 C32 C31 179.7(2)
O8 C31 C32 C33 174.5(2)
C30 C31 C32 C33 -4.9(3)
C5 N1 C3 C4 -77.5(3)
C1 N1 C3 C4 95.7(3)
C42 C37 C38 C39 0.4(4)
C36 C37 C38 C39 -178.5(3)
C41 C40 C39 C38 0.6(5)
C37 C38 C39 C40 -0.8(5)
C38 C37 C42 C41 0.2(5)
C36 C37 C42 C41 179.0(3)
C39 C40 C41 C42 0.0(5)
C37 C42 C41 C40 -0.4(5)

loop_
_platon_squeeze_void_nr
_platon_squeeze_void_average_x
_platon_squeeze_void_average_y
_platon_squeeze_void_average_z
_platon_squeeze_void_volume
_platon_squeeze_void_count_electrons
_platon_squeeze_void_content
1 -0.500 0.051 0.500 565 238 ' '
2 0.000 0.500 1.000 49 21 ' '
